data_4132389
loop_
_publ_author_name
'Hoshimoto, Yoichi'
'Kinoshita, Takuya'
'Hazra, Sunit'
'Ohashi, Masato'
'Ogoshi, Sensuke'

_publ_section_title
;
 Main-Group-Catalyzed Reductive Alkylation of Multiply Substituted Amines
 with Aldehydes Using H<sub>2</sub>.
;
_journal_issue 23
_journal_name_full 'Journal of the American Chemical Society'
_journal_page_first 7292
_journal_page_last 7300
_journal_paper_doi 10.1021/jacs.8b03626
_journal_volume 140
_journal_year 2018
_chemical_formula_moiety 'C15 H13 N O4'
_chemical_formula_sum 'C15 H13 N O4'
_chemical_formula_weight 271.27
_space_group_crystal_system triclinic
_space_group_IT_number 2
_space_group_name_Hall '-P 1'
_space_group_name_H-M_alt 'P -1'
_symmetry_Int_Tables_number 2
_atom_sites_solution_primary dual
_audit_creation_date 2017-10-30
_audit_creation_method
;
Olex2 1.2
(compiled 2017.08.10 svn.r3458 for OlexSys, GUI svn.r5381)
;
_cell_angle_alpha 64.760(6)
_cell_angle_beta 79.688(5)
_cell_angle_gamma 86.397(5)
_cell_formula_units_Z 2
_cell_length_a 7.7110(5)
_cell_length_b 10.5200(6)
_cell_length_c 10.5887(6)
_cell_measurement_reflns_used 4119
_cell_measurement_temperature 128
_cell_measurement_theta_max 73.0160
_cell_measurement_theta_min 4.6560
_cell_volume 764.31(9)
_computing_cell_refinement 'CrysAlisPro 1.171.39.31d (Rigaku OD, 2017)'
_computing_data_collection 'CrysAlisPro 1.171.39.31d (Rigaku OD, 2017)'
_computing_data_reduction 'CrysAlisPro 1.171.39.31d (Rigaku OD, 2017)'
_computing_molecular_graphics 'Olex2 (Dolomanov et al., 2009)'
_computing_publication_material 'Olex2 (Dolomanov et al., 2009)'
_computing_structure_refinement 'olex2.refine (Bourhis et al., 2015)'
_computing_structure_solution 'ShelXD (Sheldrick, 2008)'
_diffrn_ambient_temperature 128
_diffrn_detector 'CCD plate'
_diffrn_detector_type HyPix
_diffrn_measured_fraction_theta_full 0.9644
_diffrn_measured_fraction_theta_max 0.9644
_diffrn_measurement_details
;
List of Runs (angles in degrees, time in seconds):

  # Type    Start    End  Width  t~exp~   \w     \q     \k     \f   Frames
--------------------------------------------------------------------------
  1  \w     22.00 115.00   0.50    1.15    --   42.80  57.00 150.00  186
  2  \w    103.00 129.00   0.50    4.60    --   76.50 123.00  73.00   52
  3  \w     71.00  96.00   0.50    1.15    --   42.80 125.00 -30.00   50
  4  \w     58.00  98.00   0.50    1.15    --   42.80 148.00-122.00   80
  5  \w     74.00 116.00   0.50    1.15    --   42.80 125.00-150.00   84
  6  \w     79.00 104.00   0.50    4.60    --   76.50 148.00-122.00   50
  7  \w     58.00 134.00   0.50    4.60    --   76.50  37.00-150.00  152
  8  \w     33.00  76.00   0.50    1.15    --   42.80-123.00  -6.00   86
  9  \w     64.00  90.00   0.50    4.60    --   76.50-123.00  -6.00   52
 10  \w     42.00  67.00   0.50    1.15    --   42.80-148.00-170.00   50
 11  \w     54.00  94.00   0.50    4.60    --   76.50-148.00-170.00   80
 12  \w    -51.00 -26.00   0.50    1.15    --  -42.80 123.00  73.00   50
 13  \w    -83.00 -57.00   0.50    4.60    -- -106.00 125.00  90.00   52
 14  \w   -105.00 -73.00   0.50    4.60    -- -106.00 123.00  73.00   64
 15  \w   -109.00 -34.00   0.50    4.60    -- -106.00  57.00  90.00  150
 16  \w   -120.00 -31.00   0.50    4.60    -- -106.00  37.00 -60.00  178
 17  \w   -109.00 -66.00   0.50    1.15    --  -42.80 148.00-122.00   86
 18  \w   -113.00 -63.00   0.50    1.15    --  -42.80-148.00-170.00  100
 19  \w   -117.00 -80.00   0.50    4.60    -- -106.00-148.00-170.00   74
 20  \w   -141.00-115.00   0.50    4.60    -- -106.00-123.00  -6.00   52
 21  \w   -138.00 -83.00   0.50    4.60    -- -106.00 -37.00  60.00  110
 22  \w   -127.00 -35.00   0.50    4.60    -- -106.00  37.00  90.00  184
 23  \w   -118.00 -93.00   0.50    4.60    -- -106.00 125.00 -30.00   50
 24  \w   -127.00 -82.00   0.50    4.60    -- -106.00 148.00-122.00   90
 25  \w   -120.00 -33.00   0.50    4.60    -- -106.00 125.00-120.00  174
 26  \w   -117.00 -36.00   0.50    4.60    -- -106.00  37.00-150.00  162
 27  \w   -119.00 -90.00   0.50    4.60    -- -106.00 125.00-180.00   58
 28  \w   -121.00 -55.00   0.50    4.60    -- -106.00  77.00-180.00  132
 29  \w   -121.00 -34.00   0.50    4.60    -- -106.00  57.00 -60.00  174
 30  \w   -136.00 -55.00   0.50    4.60    -- -106.00  19.00 120.00  162
 31  \w   -109.00 -70.00   0.50    1.15    --  -42.80-125.00 150.00   78
 32  \w   -166.00-104.00   0.50    4.60    -- -106.00 -57.00 150.00  124
;
_diffrn_measurement_device 'four-circle diffractometer'
_diffrn_measurement_device_type 'XtaLAB Synergy, Single source at offset/far, HyPix'
_diffrn_measurement_method '\w scans'
_diffrn_orient_matrix_type 'CrysAlisPro convention (1999,Acta A55,543-557)'
_diffrn_orient_matrix_UB_11 -0.0922266000
_diffrn_orient_matrix_UB_12 0.1344112000
_diffrn_orient_matrix_UB_13 -0.0892948000
_diffrn_orient_matrix_UB_21 0.1590289000
_diffrn_orient_matrix_UB_22 0.0890705000
_diffrn_orient_matrix_UB_23 -0.0131344000
_diffrn_orient_matrix_UB_31 0.0863135000
_diffrn_orient_matrix_UB_32 -0.0147180000
_diffrn_orient_matrix_UB_33 -0.1359497000
_diffrn_radiation_monochromator mirror
_diffrn_radiation_probe x-ray
_diffrn_radiation_type 'Cu K\a'
_diffrn_radiation_wavelength 1.54184
_diffrn_reflns_av_R_equivalents 0.0246
_diffrn_reflns_av_unetI/netI 0.0282
_diffrn_reflns_limit_h_max 9
_diffrn_reflns_limit_h_min -9
_diffrn_reflns_limit_k_max 11
_diffrn_reflns_limit_k_min -13
_diffrn_reflns_limit_l_max 7
_diffrn_reflns_limit_l_min -13
_diffrn_reflns_number 7795
_diffrn_reflns_theta_full 73.9731
_diffrn_reflns_theta_max 73.97
_diffrn_reflns_theta_min 4.65
_diffrn_source 'micro-focus sealed X-ray tube'
_diffrn_source_type 'PhotonJet (Cu) X-ray Source'
_exptl_absorpt_coefficient_mu 0.719
_exptl_absorpt_correction_T_max 1.00000
_exptl_absorpt_correction_T_min 0.78705
_exptl_absorpt_correction_type multi-scan
_exptl_absorpt_process_details
;
CrysAlisPro 1.171.39.31d (Rigaku Oxford Diffraction, 2017)
Empirical absorption correction using spherical harmonics,
 implemented in SCALE3 ABSPACK scaling algorithm.
;
_exptl_crystal_colour yellow
_exptl_crystal_colour_primary yellow
_exptl_crystal_density_diffrn 1.1786
_exptl_crystal_description plate
_exptl_crystal_F_000 285.0202
_exptl_crystal_size_max 0.1
_exptl_crystal_size_mid 0.1
_exptl_crystal_size_min 0.05
_refine_diff_density_max 0.6619
_refine_diff_density_min -0.3997
_refine_diff_density_rms 0.0762
_refine_ls_d_res_high 0.8021
_refine_ls_d_res_low 9.5146
_refine_ls_extinction_expression Fc^*^=kFc[1+0.001xFc^2^\l^3^/sin(2\q)]^-1/4^
_refine_ls_goodness_of_fit_ref 1.2819
_refine_ls_hydrogen_treatment constr
_refine_ls_matrix_type full
_refine_ls_number_constraints 25
_refine_ls_number_parameters 184
_refine_ls_number_reflns 2981
_refine_ls_number_restraints 0
_refine_ls_restrained_S_all 1.2819
_refine_ls_R_factor_all 0.0711
_refine_ls_R_factor_gt 0.0660
_refine_ls_shift/su_max 0.0008
_refine_ls_shift/su_mean 0.0002
_refine_ls_structure_factor_coef Fsqd
_refine_ls_weighting_details 'w=1/[\s^2^(Fo^2^)+(0.2P)^2^] where P=(Fo^2^+2Fc^2^)/3'
_refine_ls_weighting_scheme calc
_refine_ls_wR_factor_gt 0.2731
_refine_ls_wR_factor_ref 0.2814
_reflns_Friedel_coverage 0.0
_reflns_limit_h_max 9
_reflns_limit_h_min -9
_reflns_limit_k_max 13
_reflns_limit_k_min -11
_reflns_limit_l_max 13
_reflns_limit_l_min 0
_reflns_number_gt 2621
_reflns_number_total 2981
_reflns_threshold_expression I>=2u(I)
_cod_data_source_file ja8b03626_si_002.cif
_cod_data_source_block 4au
_cod_original_cell_volume 764.32(9)
_cod_database_code 4132389
_chemical_oxdiff_formula 'C15 H17 N1 O6 '
_reflns_odcompleteness_completeness 99.78
_reflns_odcompleteness_iscentric 1
_reflns_odcompleteness_theta 66.97
_olex2_refinement_description
;
1. Fixed Uiso
 At 1.2 times of:
  All C(H) groups, All C(H,H) groups, All N(H) groups
 At 1.5 times of:
  All O(H) groups
2.a Secondary CH2 refined with riding coordinates:
 C014(H01a,H01b)
2.b Aromatic/amide H refined with riding coordinates:
 C011(H011), C012(H012), C007(H007), C018(H018), C021(H021), C1(H1a),
 C019(H019), C016(H016), N1(H1)
2.c Idealised tetrahedral OH refined as rotating group:
 O001(H001), O002(H002)
;
_olex2_submission_special_instructions 'No special instructions were received'
_oxdiff_exptl_absorpt_empirical_details
;
Empirical correction (ABSPACK) includes:
- Absorption correction using spherical harmonics
- Frame scaling
;
_oxdiff_exptl_absorpt_empirical_full_max 1.957
_oxdiff_exptl_absorpt_empirical_full_min 0.722

loop_
_space_group_symop_id
_space_group_symop_operation_xyz
1 x,y,z
2 -x,-y,-z

loop_
_atom_site_label
_atom_site_type_symbol
_atom_site_fract_x
_atom_site_fract_y
_atom_site_fract_z
_atom_site_U_iso_or_equiv
_atom_site_adp_type
_atom_site_occupancy
_atom_site_refinement_flags_posn
O001 O 0.4102(2) 0.96602(16) 0.37114(16) 0.0354(4) Uani 1.000000 .
O002 O 0.2828(2) 0.92659(19) 0.09430(19) 0.0429(4) Uani 1.000000 .
N1 N 0.0385(3) 1.2332(2) 0.4582(2) 0.0353(5) Uani 1.000000 .
O004 O 0.4411(2) 1.10669(18) 0.07719(17) 0.0395(4) Uani 1.000000 .
O005 O 0.3663(2) 1.13110(17) 0.45284(17) 0.0384(4) Uani 1.000000 .
C006 C 0.1484(3) 1.0690(2) 0.2060(2) 0.0326(5) Uani 1.000000 .
C007 C -0.0105(3) 1.0774(3) 0.1619(2) 0.0388(5) Uani 1.000000 .
C008 C 0.1678(3) 1.1132(2) 0.3118(2) 0.0303(5) Uani 1.000000 .
C009 C 0.3230(3) 1.0742(2) 0.3814(2) 0.0303(5) Uani 1.000000 .
C010 C 0.0247(3) 1.1817(2) 0.3623(2) 0.0315(5) Uani 1.000000 .
C011 C -0.1358(3) 1.1907(3) 0.3113(2) 0.0366(5) Uani 1.000000 .
C012 C -0.1542(3) 1.1378(3) 0.2174(3) 0.0415(5) Uani 1.000000 .
C013 C 0.3061(3) 1.0331(2) 0.1225(2) 0.0337(5) Uani 1.000000 .
C014 C -0.1000(3) 1.2995(2) 0.5176(2) 0.0383(5) Uani 1.000000 .
C015 C -0.1414(3) 1.4479(3) 0.4198(3) 0.0443(6) Uani 1.000000 .
C016 C -0.2719(4) 1.5193(3) 0.4686(4) 0.0558(7) Uani 1.000000 .
C018 C -0.0523(6) 1.5173(3) 0.2824(3) 0.0672(9) Uani 1.000000 .
C019 C -0.3150(5) 1.6566(4) 0.3804(6) 0.0868(15) Uani 1.000000 .
C021 C -0.0914(9) 1.6523(4) 0.1952(5) 0.0972(16) Uani 1.000000 .
C1 C -0.2233(8) 1.7230(4) 0.2434(6) 0.0977(16) Uani 1.000000 .
H011 H -0.2314(3) 1.2340(3) 0.3431(2) 0.0440(6) Uiso 1.000000 R
H012 H -0.2629(3) 1.1417(3) 0.1896(3) 0.0498(7) Uiso 1.000000 R
H007 H -0.0230(3) 1.0435(3) 0.0959(2) 0.0465(6) Uiso 1.000000 R
H018 H 0.0371(6) 1.4709(3) 0.2480(3) 0.0806(11) Uiso 1.000000 R
H021 H -0.0287(9) 1.6958(4) 0.1036(5) 0.1166(19) Uiso 1.000000 R
H1a H -0.2506(8) 1.8143(4) 0.1849(6) 0.1173(19) Uiso 1.000000 R
H019 H -0.4053(5) 1.7030(4) 0.4138(6) 0.1041(18) Uiso 1.000000 R
H016 H -0.3321(4) 1.4761(3) 0.5610(4) 0.0669(9) Uiso 1.000000 R
H001 H 0.498(2) 0.953(2) 0.409(3) 0.0530(6) Uiso 1.000000 GR
H002 H 0.365(3) 0.924(2) 0.034(3) 0.0644(7) Uiso 1.000000 GR
H1 H 0.1387(3) 1.2253(2) 0.4856(2) 0.0424(5) Uiso 1.000000 R
H01a H -0.2064(3) 1.2423(2) 0.5476(2) 0.0460(6) Uiso 1.000000 R
H01b H -0.0679(3) 1.3008(2) 0.6016(2) 0.0460(6) Uiso 1.000000 R

loop_
_atom_site_aniso_label
_atom_site_aniso_U_11
_atom_site_aniso_U_22
_atom_site_aniso_U_33
_atom_site_aniso_U_12
_atom_site_aniso_U_13
_atom_site_aniso_U_23
O001 0.0389(8) 0.0388(9) 0.0394(9) 0.0095(6) -0.0125(6) -0.0259(7)
O002 0.0409(9) 0.0522(10) 0.0474(10) -0.0032(7) 0.0026(7) -0.0355(8)
N1 0.0376(9) 0.0403(10) 0.0351(10) 0.0088(8) -0.0083(7) -0.0228(8)
O004 0.0373(8) 0.0503(10) 0.0390(9) -0.0044(7) 0.0011(6) -0.0288(7)
O005 0.0451(9) 0.0386(8) 0.0452(9) 0.0113(7) -0.0192(7) -0.0275(7)
C006 0.0365(11) 0.0352(11) 0.0289(10) 0.0002(8) -0.0033(8) -0.0170(8)
C007 0.0397(11) 0.0521(13) 0.0303(11) -0.0034(9) -0.0035(9) -0.0233(10)
C008 0.0331(10) 0.0332(10) 0.0273(10) 0.0024(8) -0.0039(8) -0.0160(8)
C009 0.0340(10) 0.0321(10) 0.0287(10) 0.0040(8) -0.0034(8) -0.0177(8)
C010 0.0365(10) 0.0328(10) 0.0268(10) 0.0031(8) -0.0043(8) -0.0148(8)
C011 0.0329(10) 0.0454(12) 0.0316(11) 0.0054(9) -0.0030(8) -0.0178(9)
C012 0.0336(11) 0.0569(14) 0.0377(12) 0.0007(10) -0.0079(9) -0.0227(11)
C013 0.0374(11) 0.0401(11) 0.0294(10) -0.0000(9) -0.0049(8) -0.0203(9)
C014 0.0430(12) 0.0394(12) 0.0367(11) 0.0025(9) -0.0013(9) -0.0223(10)
C015 0.0477(13) 0.0419(13) 0.0513(14) 0.0070(10) -0.0141(11) -0.0259(11)
C016 0.0443(13) 0.0552(16) 0.087(2) 0.0125(12) -0.0225(14) -0.0449(16)
C018 0.099(3) 0.0499(16) 0.0511(16) 0.0017(16) -0.0180(16) -0.0177(13)
C019 0.074(2) 0.067(2) 0.170(5) 0.0365(18) -0.074(3) -0.082(3)
C021 0.169(5) 0.0475(19) 0.074(3) 0.007(2) -0.046(3) -0.0149(18)
C1 0.149(4) 0.0502(19) 0.105(3) 0.014(2) -0.077(3) -0.023(2)

loop_
_atom_type_symbol
_atom_type_scat_dispersion_real
_atom_type_scat_dispersion_imag
_atom_type_scat_Cromer_Mann_a1
_atom_type_scat_Cromer_Mann_a2
_atom_type_scat_Cromer_Mann_a3
_atom_type_scat_Cromer_Mann_a4
_atom_type_scat_Cromer_Mann_b1
_atom_type_scat_Cromer_Mann_b2
_atom_type_scat_Cromer_Mann_b3
_atom_type_scat_Cromer_Mann_b4
_atom_type_scat_Cromer_Mann_c
_atom_type_scat_source
_atom_type_scat_dispersion_source
H 0.00000 0.00000 0.49300 0.32291 0.14019 0.04081 10.51090 26.12570 3.14236 57.79970 0.0030380000826 'International Tables Volume C Table 6.1.1.4 (pp. 500-502)' 'Henke, Gullikson and Davis, At. Data and Nucl. Data Tables, 1993, 54, 2'
C 0.01920 0.00962 2.31000 1.02000 1.58860 0.86500 20.84390 10.20750 0.56870 51.65120 0.215599998832 'International Tables Volume C Table 6.1.1.4 (pp. 500-502)' 'Henke, Gullikson and Davis, At. Data and Nucl. Data Tables, 1993, 54, 2'
O 0.05239 0.03377 3.04850 2.28680 1.54630 0.86700 13.27710 5.70110 0.32390 32.90890 0.250800013542 'International Tables Volume C Table 6.1.1.4 (pp. 500-502)' 'Henke, Gullikson and Davis, At. Data and Nucl. Data Tables, 1993, 54, 2'
N 0.03256 0.01839 12.21260 3.13220 2.01250 1.16630 0.00570 9.89330 28.99750 0.58260 -11.5290002823 'International Tables Volume C Table 6.1.1.4 (pp. 500-502)' 'Henke, Gullikson and Davis, At. Data and Nucl. Data Tables, 1993, 54, 2'

loop_
_geom_angle_atom_site_label_1
_geom_angle_atom_site_label_2
_geom_angle_atom_site_label_3
_geom_angle
C014 N1 C010 125.53(19)
C008 C006 C007 121.3(2)
C013 C006 C007 117.23(19)
C013 C006 C008 120.82(19)
C012 C007 C006 119.3(2)
C009 C008 C006 120.60(18)
C010 C008 C006 119.18(19)
C010 C008 C009 119.78(18)
O005 C009 O001 121.07(19)
C008 C009 O001 115.00(17)
C008 C009 O005 123.78(18)
C008 C010 N1 121.9(2)
C011 C010 N1 120.87(19)
C011 C010 C008 117.19(19)
C012 C011 C010 122.1(2)
C011 C012 C007 120.7(2)
O004 C013 O002 124.11(19)
C006 C013 O002 114.80(18)
C006 C013 O004 120.90(19)
C015 C014 N1 115.40(19)
C016 C015 C014 119.1(3)
C018 C015 C014 123.1(2)
C018 C015 C016 117.7(3)
C019 C016 C015 120.7(4)
C021 C018 C015 122.3(4)
C1 C019 C016 120.1(4)
C1 C021 C018 120.0(5)
C021 C1 C019 119.2(3)

loop_
_geom_bond_atom_site_label_1
_geom_bond_atom_site_label_2
_geom_bond_distance
O001 C009 1.321(2)
O002 C013 1.307(3)
N1 C010 1.361(3)
N1 C014 1.437(3)
O004 C013 1.232(3)
O005 C009 1.243(2)
C006 C007 1.372(3)
C006 C008 1.417(3)
C006 C013 1.498(3)
C007 C012 1.405(3)
C008 C009 1.462(3)
C008 C010 1.428(3)
C010 C011 1.419(3)
C011 C012 1.360(3)
C014 C015 1.513(3)
C015 C016 1.376(4)
C015 C018 1.387(5)
C016 C019 1.403(5)
C018 C021 1.374(5)
C019 C1 1.387(8)
C021 C1 1.375(8)

loop_
_smtbx_masks_void_nr
_smtbx_masks_void_average_x
_smtbx_masks_void_average_y
_smtbx_masks_void_average_z
_smtbx_masks_void_volume
_smtbx_masks_void_count_electrons
1 -0.055 0.500 0.000 181.1 62.5
